data_2216946
loop_
_publ_author_name
'B. Thimme Gowda'
'Ingrid Svoboda'
'K. S. Babitha'
'Hartmut Fuess'

_publ_section_title
;
 4-Methylphenyl 4-chlorobenzoate
;
_journal_coeditor_code BT2647
_journal_issue 1
_journal_name_full 'Acta Crystallographica Section E'
_journal_page_first o88
_journal_page_last o88
_journal_paper_doi 10.1107/S1600536807062137
_journal_volume 64
_journal_year 2008
_chemical_formula_iupac 'C14 H11 Cl O2'
_chemical_formula_moiety 'C14 H11 Cl O2'
_chemical_formula_sum 'C14 H11 Cl O2'
_chemical_formula_weight 246.68
_chemical_name_systematic
;
4-Methylphenyl 4-chlorobenzoate
;
_space_group_IT_number 14
_symmetry_cell_setting monoclinic
_symmetry_space_group_name_Hall '-P 2ybc'
_symmetry_space_group_name_H-M 'P 1 21/c 1'
_atom_sites_solution_hydrogens geom
_atom_sites_solution_primary direct
_atom_sites_solution_secondary difmap
_audit_creation_method SHELXL-97
_cell_angle_alpha 90.00
_cell_angle_beta 101.050(3)
_cell_angle_gamma 90.00
_cell_formula_units_Z 4
_cell_length_a 14.6932(4)
_cell_length_b 11.3269(3)
_cell_length_c 7.2386(2)
_cell_measurement_reflns_used 5716
_cell_measurement_temperature 100(2)
_cell_measurement_theta_max 26.912
_cell_measurement_theta_min 2.241
_cell_volume 1182.37(6)
_computing_cell_refinement
;
CrysAlis RED (Oxford Diffraction, 2006)
;
_computing_data_collection
;
CrysAlis CCD (Oxford Diffraction, 2006)
;
_computing_data_reduction
;
CrysAlis RED (Oxford Diffraction, 2006)
;
_computing_molecular_graphics
;
PLATON (Spek 2003) and ORTEP-3 (Farrugia, 1997)
;
_computing_publication_material 'SHELXL97 (Sheldrick, 1997)'
_computing_structure_refinement 'SHELXL97 (Sheldrick, 1997)'
_computing_structure_solution 'SHELXS97 (Sheldrick, 1997)'
_diffrn_ambient_temperature 100(2)
_diffrn_detector_area_resol_mean 8.4012
_diffrn_measured_fraction_theta_full 1.000
_diffrn_measured_fraction_theta_max 1.000
_diffrn_measurement_device_type
;
Oxford Diffraction Xcalibur diffractometer
with Sapphire CCD detector
;
_diffrn_measurement_method
;
Rotation method data acquisition using omega scans.
;
_diffrn_radiation_monochromator graphite
_diffrn_radiation_source 'Enhance (Mo) X-ray Source'
_diffrn_radiation_type MoK\a
_diffrn_radiation_wavelength 0.71073
_diffrn_reflns_av_R_equivalents 0.0226
_diffrn_reflns_av_sigmaI/netI 0.0181
_diffrn_reflns_limit_h_max 18
_diffrn_reflns_limit_h_min -18
_diffrn_reflns_limit_k_max 14
_diffrn_reflns_limit_k_min -13
_diffrn_reflns_limit_l_max 9
_diffrn_reflns_limit_l_min -9
_diffrn_reflns_number 17127
_diffrn_reflns_theta_full 26.37
_diffrn_reflns_theta_max 26.37
_diffrn_reflns_theta_min 2.29
_diffrn_standards_decay_% 0
_exptl_absorpt_coefficient_mu 0.308
_exptl_absorpt_correction_T_max 0.9758
_exptl_absorpt_correction_T_min 0.8867
_exptl_absorpt_correction_type multi-scan
_exptl_absorpt_process_details
;
(CrysAlis RED; Oxford Diffraction, 2006)
;
_exptl_crystal_colour colourless
_exptl_crystal_density_diffrn 1.386
_exptl_crystal_density_method 'not measured'
_exptl_crystal_description Prism
_exptl_crystal_F_000 512
_exptl_crystal_size_max 0.40
_exptl_crystal_size_mid 0.28
_exptl_crystal_size_min 0.08
_refine_diff_density_max 1.044
_refine_diff_density_min -0.289
_refine_ls_extinction_method none
_refine_ls_goodness_of_fit_ref 1.043
_refine_ls_hydrogen_treatment constr
_refine_ls_matrix_type full
_refine_ls_number_parameters 155
_refine_ls_number_reflns 2407
_refine_ls_number_restraints 0
_refine_ls_restrained_S_all 1.043
_refine_ls_R_factor_all 0.0480
_refine_ls_R_factor_gt 0.0344
_refine_ls_shift/su_max 0.000
_refine_ls_shift/su_mean 0.000
_refine_ls_structure_factor_coef Fsqd
_refine_ls_weighting_details 'calc w=1/[\s^2^(Fo^2^)+(0.0437P)^2^+0.8730P] where P=(Fo^2^+2Fc^2^)/3'
_refine_ls_weighting_scheme calc
_refine_ls_wR_factor_gt 0.0872
_refine_ls_wR_factor_ref 0.0964
_reflns_number_gt 1889
_reflns_number_total 2407
_reflns_threshold_expression I>2\s(I)
_cod_data_source_file bt2647.cif
_cod_data_source_block I
_cod_depositor_comments
;
The following automatic conversions were performed:
'_symmetry_cell_setting' value 'Monoclinic' changed to 'monoclinic'
according to '/home/saulius/struct/CIF-dictionaries/cif_core.dic'
dictionary named 'cif_core.dic' version 2.4.1 from 2010-06-29.

Automatic conversion script
Id: cif_fix_enum 1527 2010-12-29 10:47:43Z saulius 

The following automatic conversions were performed:

'_symmetry_cell_setting' value 'Monoclinic' changed to 'monoclinic'
according to /home/saulius/struct/CIF-dictionaries/cif_core.dic
dictionary named 'cif_core.dic' version 2.4.1 from 2010-06-29.

Automatic conversion script
Id: cif_fix_values 1715 2011-07-08 13:25:40Z adriana 
;
_cod_original_sg_symbol_Hall -P2ybc
_cod_original_sg_symbol_H-M 'P 21/c'
_cod_database_code 2216946
_cod_database_fobs_code 2216946

loop_
_symmetry_equiv_pos_as_xyz
'x, y, z'
'-x, y+1/2, -z+1/2'
'-x, -y, -z'
'x, -y-1/2, z-1/2'

loop_
_atom_site_type_symbol
_atom_site_label
_atom_site_fract_x
_atom_site_fract_y
_atom_site_fract_z
_atom_site_U_iso_or_equiv
_atom_site_adp_type
_atom_site_calc_flag
_atom_site_refinement_flags
_atom_site_occupancy
Cl Cl1 -0.39495(3) 0.43951(5) 0.00266(7) 0.03131(16) Uani d . 1
O O1 0.06211(8) 0.40950(10) 0.28512(17) 0.0203(3) Uani d . 1
O O2 0.02463(9) 0.23571(11) 0.40524(18) 0.0264(3) Uani d . 1
C C1 -0.27915(12) 0.40681(16) 0.0929(2) 0.0204(4) Uani d . 1
C C2 -0.25731(12) 0.30158(16) 0.1886(2) 0.0214(4) Uani d . 1
H H2 -0.3045 0.2473 0.2043 0.026 Uiso calc R 1
C C3 -0.16463(12) 0.27738(15) 0.2611(2) 0.0193(4) Uani d . 1
H H3 -0.1481 0.2058 0.3275 0.023 Uiso calc R 1
C C4 -0.09585(11) 0.35718(15) 0.2371(2) 0.0172(3) Uani d . 1
C C5 -0.11937(12) 0.46239(15) 0.1393(2) 0.0184(4) Uani d . 1
H H5 -0.0723 0.5167 0.1224 0.022 Uiso calc R 1
C C6 -0.21182(12) 0.48738(15) 0.0668(2) 0.0196(4) Uani d . 1
H H6 -0.2287 0.5588 0.0002 0.024 Uiso calc R 1
C C7 0.00171(12) 0.32497(15) 0.3186(2) 0.0188(4) Uani d . 1
C C8 0.15790(11) 0.38716(16) 0.3334(2) 0.0185(4) Uani d . 1
C C9 0.19650(12) 0.28504(15) 0.2769(2) 0.0197(4) Uani d . 1
H H9 0.1583 0.2245 0.2123 0.024 Uiso calc R 1
C C10 0.29215(12) 0.27312(15) 0.3169(2) 0.0208(4) Uani d . 1
H H10 0.3193 0.2028 0.2806 0.025 Uiso calc R 1
C C11 0.34947(12) 0.36115(16) 0.4084(2) 0.0222(4) Uani d . 1
C C12 0.30820(12) 0.46299(16) 0.4619(2) 0.0224(4) Uani d . 1
H H12 0.3462 0.5244 0.5243 0.027 Uiso calc R 1
C C13 0.21257(12) 0.47634(15) 0.4254(2) 0.0199(4) Uani d . 1
H H13 0.1851 0.5460 0.4633 0.024 Uiso calc R 1
C C14 0.45367(13) 0.34475(18) 0.4483(3) 0.0327(5) Uani d . 1
H H14A 0.4683 0.2603 0.4581 0.049 Uiso calc R 1
H H14B 0.4805 0.3840 0.5669 0.049 Uiso calc R 1
H H14C 0.4797 0.3794 0.3457 0.049 Uiso calc R 1

loop_
_atom_site_aniso_label
_atom_site_aniso_U_11
_atom_site_aniso_U_22
_atom_site_aniso_U_33
_atom_site_aniso_U_12
_atom_site_aniso_U_13
_atom_site_aniso_U_23
Cl1 0.0190(2) 0.0368(3) 0.0365(3) 0.00206(19) 0.00115(18) 0.0060(2)
O1 0.0181(6) 0.0181(6) 0.0245(6) -0.0002(5) 0.0033(5) 0.0019(5)
O2 0.0240(7) 0.0247(7) 0.0303(7) 0.0022(5) 0.0044(5) 0.0110(6)
C1 0.0170(8) 0.0249(9) 0.0192(9) 0.0012(7) 0.0032(7) -0.0033(7)
C2 0.0224(9) 0.0220(9) 0.0200(9) -0.0038(7) 0.0049(7) -0.0003(7)
C3 0.0254(9) 0.0158(8) 0.0168(8) -0.0002(7) 0.0043(7) 0.0003(7)
C4 0.0206(8) 0.0167(8) 0.0149(8) 0.0011(7) 0.0052(6) -0.0018(7)
C5 0.0221(8) 0.0160(8) 0.0184(8) -0.0012(7) 0.0070(7) -0.0010(7)
C6 0.0239(9) 0.0168(8) 0.0190(8) 0.0033(7) 0.0062(7) 0.0012(7)
C7 0.0215(8) 0.0184(9) 0.0171(8) -0.0022(7) 0.0051(7) -0.0016(7)
C8 0.0183(8) 0.0209(9) 0.0167(8) 0.0008(7) 0.0047(7) 0.0041(7)
C9 0.0252(9) 0.0173(9) 0.0166(8) -0.0010(7) 0.0043(7) 0.0000(7)
C10 0.0265(9) 0.0178(9) 0.0200(8) 0.0031(7) 0.0087(7) 0.0009(7)
C11 0.0221(9) 0.0234(9) 0.0226(9) 0.0010(7) 0.0080(7) 0.0037(7)
C12 0.0241(9) 0.0200(9) 0.0231(9) -0.0041(7) 0.0045(7) -0.0005(7)
C13 0.0239(9) 0.0166(8) 0.0205(9) 0.0013(7) 0.0074(7) -0.0002(7)
C14 0.0221(9) 0.0310(11) 0.0448(12) 0.0012(8) 0.0061(8) 0.0015(9)

loop_
_atom_type_symbol
_atom_type_description
_atom_type_scat_dispersion_real
_atom_type_scat_dispersion_imag
_atom_type_scat_source
C C 0.0033 0.0016 'International Tables Vol C Tables 4.2.6.8 and 6.1.1.4'
H H 0.0000 0.0000 'International Tables Vol C Tables 4.2.6.8 and 6.1.1.4'
Cl Cl 0.1484 0.1585 'International Tables Vol C Tables 4.2.6.8 and 6.1.1.4'
O O 0.0106 0.0060 'International Tables Vol C Tables 4.2.6.8 and 6.1.1.4'

loop_
_geom_angle_atom_site_label_1
_geom_angle_atom_site_label_2
_geom_angle_atom_site_label_3
_geom_angle
C7 O1 C8 119.05(13)
C2 C1 C6 122.14(16)
C2 C1 Cl1 119.12(14)
C6 C1 Cl1 118.74(14)
C1 C2 C3 118.36(16)
C1 C2 H2 120.8
C3 C2 H2 120.8
C2 C3 C4 120.50(16)
C2 C3 H3 119.8
C4 C3 H3 119.8
C3 C4 C5 120.19(16)
C3 C4 C7 117.33(15)
C5 C4 C7 122.48(15)
C6 C5 C4 119.67(16)
C6 C5 H5 120.2
C4 C5 H5 120.2
C1 C6 C5 119.14(16)
C1 C6 H6 120.4
C5 C6 H6 120.4
O2 C7 O1 123.92(15)
O2 C7 C4 124.41(15)
O1 C7 C4 111.66(14)
C13 C8 C9 121.39(16)
C13 C8 O1 116.77(15)
C9 C8 O1 121.61(15)
C8 C9 C10 118.44(16)
C8 C9 H9 120.8
C10 C9 H9 120.8
C9 C10 C11 121.84(16)
C9 C10 H10 119.1
C11 C10 H10 119.1
C10 C11 C12 118.09(16)
C10 C11 C14 120.10(16)
C12 C11 C14 121.81(17)
C13 C12 C11 121.12(17)
C13 C12 H12 119.4
C11 C12 H12 119.4
C8 C13 C12 119.11(16)
C8 C13 H13 120.4
C12 C13 H13 120.4
C11 C14 H14A 109.5
C11 C14 H14B 109.5
H14A C14 H14B 109.5
C11 C14 H14C 109.5
H14A C14 H14C 109.5
H14B C14 H14C 109.5

loop_
_geom_bond_atom_site_label_1
_geom_bond_atom_site_label_2
_geom_bond_distance
Cl1 C1 1.7414(17)
O1 C7 1.359(2)
O1 C8 1.407(2)
O2 C7 1.203(2)
C1 C2 1.385(3)
C1 C6 1.385(3)
C2 C3 1.390(2)
C2 H2 0.9500
C3 C4 1.391(2)
C3 H3 0.9500
C4 C5 1.395(2)
C4 C7 1.487(2)
C5 C6 1.388(2)
C5 H5 0.9500
C6 H6 0.9500
C8 C13 1.380(2)
C8 C9 1.384(2)
C9 C10 1.386(2)
C9 H9 0.9500
C10 C11 1.389(3)
C10 H10 0.9500
C11 C12 1.392(3)
C11 C14 1.514(2)
C12 C13 1.387(2)
C12 H12 0.9500
C13 H13 0.9500
C14 H14A 0.9800
C14 H14B 0.9800
C14 H14C 0.9800

loop_
_geom_torsion_atom_site_label_1
_geom_torsion_atom_site_label_2
_geom_torsion_atom_site_label_3
_geom_torsion_atom_site_label_4
_geom_torsion
C6 C1 C2 C3 0.4(3)
Cl1 C1 C2 C3 -179.45(13)
C1 C2 C3 C4 -0.2(3)
C2 C3 C4 C5 -0.2(3)
C2 C3 C4 C7 -179.97(15)
C3 C4 C5 C6 0.3(2)
C7 C4 C5 C6 -179.89(15)
C2 C1 C6 C5 -0.2(3)
Cl1 C1 C6 C5 179.59(13)
C4 C5 C6 C1 -0.1(3)
C8 O1 C7 O2 7.9(2)
C8 O1 C7 C4 -172.71(14)
C3 C4 C7 O2 -0.9(3)
C5 C4 C7 O2 179.27(17)
C3 C4 C7 O1 179.72(14)
C5 C4 C7 O1 -0.1(2)
C7 O1 C8 C13 -134.88(16)
C7 O1 C8 C9 50.6(2)
C13 C8 C9 C10 0.8(3)
O1 C8 C9 C10 174.97(14)
C8 C9 C10 C11 -1.1(3)
C9 C10 C11 C12 0.6(3)
C9 C10 C11 C14 -179.67(17)
C10 C11 C12 C13 0.2(3)
C14 C11 C12 C13 -179.55(17)
C9 C8 C13 C12 0.0(3)
O1 C8 C13 C12 -174.50(15)
C11 C12 C13 C8 -0.5(3)

loop_
_cod_related_entry_id
_cod_related_entry_database
_cod_related_entry_code
1 ChemSpider 194089
